data_7126080
loop_
_publ_author_name
'Berkefeld, Andreas'
'Fr\"ohlich, Markus'
'Kordan, Mike'
'H\"orner, Gerald'
'Schubert, Hartmut'

_publ_section_title
;
 Selective metalation of phenol-type proligands for preparative
 organometallic chemistry.
;
_journal_issue 28
_journal_name_full 'Chemical communications (Cambridge, England)'
_journal_page_first 3987
_journal_page_last 3990
_journal_paper_doi 10.1039/d0cc01254h
_journal_volume 56
_journal_year 2020
_chemical_formula_sum 'C30 H30 F N2 Ni O2'
_chemical_formula_weight 528.27
_chemical_properties_physical Moisture-sensitive
_space_group_crystal_system monoclinic
_space_group_IT_number 13
_space_group_name_Hall '-P 2yc'
_space_group_name_H-M_alt 'P 1 2/c 1'
_atom_sites_solution_hydrogens geom
_audit_creation_method SHELXL-2018/1
_audit_update_record
;
2020-01-24 deposited with the CCDC.	2020-03-02 downloaded from the CCDC.
;
_cell_angle_alpha 90
_cell_angle_beta 100.159(5)
_cell_angle_gamma 90
_cell_formula_units_Z 4
_cell_length_a 14.4635(13)
_cell_length_b 6.9797(6)
_cell_length_c 25.786(2)
_cell_measurement_reflns_used 9041
_cell_measurement_temperature 100(2)
_cell_measurement_theta_max 27.85
_cell_measurement_theta_min 3.29
_cell_volume 2562.3(4)
_computing_cell_refinement 'Bruker SAINT'
_computing_data_collection 'Bruker APEX2'
_computing_data_reduction 'Bruker SAINT'
_computing_structure_refinement 'SHELXL-2018/1 (Sheldrick, 2018)'
_computing_structure_solution 'SHELXT 2014/4 (Sheldrick, 2014)'
_diffrn_ambient_temperature 100(2)
_diffrn_measured_fraction_theta_full 0.995
_diffrn_measured_fraction_theta_max 0.988
_diffrn_measurement_device_type 'Bruker APEX-II CCD'
_diffrn_measurement_method '\f and \w scans'
_diffrn_radiation_type MoK\a
_diffrn_radiation_wavelength 0.71073
_diffrn_reflns_av_R_equivalents 0.0508
_diffrn_reflns_av_unetI/netI 0.0351
_diffrn_reflns_Laue_measured_fraction_full 0.995
_diffrn_reflns_Laue_measured_fraction_max 0.988
_diffrn_reflns_limit_h_max 19
_diffrn_reflns_limit_h_min -18
_diffrn_reflns_limit_k_max 9
_diffrn_reflns_limit_k_min -9
_diffrn_reflns_limit_l_max 33
_diffrn_reflns_limit_l_min -34
_diffrn_reflns_number 36036
_diffrn_reflns_point_group_measured_fraction_full 0.995
_diffrn_reflns_point_group_measured_fraction_max 0.988
_diffrn_reflns_theta_full 25.242
_diffrn_reflns_theta_max 28.025
_diffrn_reflns_theta_min 3.331
_exptl_absorpt_coefficient_mu 0.795
_exptl_absorpt_correction_T_max 0.7456
_exptl_absorpt_correction_T_min 0.6876
_exptl_absorpt_correction_type multi-scan
_exptl_absorpt_process_details 'SADABS V2012/1 (Bruker AXS Inc.)'
_exptl_crystal_colour red
_exptl_crystal_density_diffrn 1.369
_exptl_crystal_description needle
_exptl_crystal_F_000 1108
_exptl_crystal_size_max 0.31
_exptl_crystal_size_mid 0.12
_exptl_crystal_size_min 0.11
_refine_diff_density_max 0.491
_refine_diff_density_min -0.311
_refine_diff_density_rms 0.074
_refine_ls_extinction_method none
_refine_ls_goodness_of_fit_ref 1.049
_refine_ls_hydrogen_treatment constr
_refine_ls_matrix_type full
_refine_ls_number_parameters 331
_refine_ls_number_reflns 6137
_refine_ls_number_restraints 0
_refine_ls_restrained_S_all 1.049
_refine_ls_R_factor_all 0.0504
_refine_ls_R_factor_gt 0.0362
_refine_ls_shift/su_max 0.001
_refine_ls_shift/su_mean 0.000
_refine_ls_structure_factor_coef Fsqd
_refine_ls_weighting_details 'w=1/[\s^2^(Fo^2^)+(0.0501P)^2^+1.0844P] where P=(Fo^2^+2Fc^2^)/3'
_refine_ls_weighting_scheme calc
_refine_ls_wR_factor_gt 0.0895
_refine_ls_wR_factor_ref 0.0970
_reflns_Friedel_coverage 0.000
_reflns_number_gt 5002
_reflns_number_total 6137
_reflns_threshold_expression 'I > 2\s(I)'
_cod_data_source_file d0cc01254h3.cif
_cod_data_source_block AB16122019_0m_a
_cod_depositor_comments 'Adding full bibliography for 7126079--7126083.cif.'
_cod_original_sg_symbol_H-M 'P 2/c'
_cod_database_code 7126080
_shelx_shelxl_version_number 2018/1
_shelx_space_group_comment
;
The symmetry employed for this shelxl refinement is uniquely defined
by the following loop, which should always be used as a source of
symmetry information in preference to the above space-group names.
They are only intended as comments.
;

loop_
_space_group_symop_operation_xyz
'x, y, z'
'-x, y, -z+1/2'
'-x, -y, -z'
'x, -y, z-1/2'

loop_
_atom_site_label
_atom_site_type_symbol
_atom_site_fract_x
_atom_site_fract_y
_atom_site_fract_z
_atom_site_U_iso_or_equiv
_atom_site_adp_type
_atom_site_occupancy
_atom_site_site_symmetry_order
_atom_site_calc_flag
_atom_site_refinement_flags_posn
_atom_site_refinement_flags_adp
_atom_site_refinement_flags_occupancy
_atom_site_disorder_assembly
_atom_site_disorder_group
Ni1 Ni 0.36162(2) 0.82323(3) 0.44813(2) 0.01580(8) Uani 1 1 d . . . . .
O1 O 0.28126(9) 0.90918(19) 0.38787(5) 0.0213(3) Uani 1 1 d . . . . .
F1 F 0.41223(11) 0.0758(2) 0.25905(5) 0.0493(4) Uani 1 1 d . . . . .
N2 N 0.48566(11) 0.8355(2) 0.42225(6) 0.0184(3) Uani 1 1 d . . . . .
N1 N 0.43699(10) 0.7517(2) 0.51007(5) 0.0159(3) Uani 1 1 d . . . . .
O2 O 0.30028(13) 0.6519(2) 0.33943(6) 0.0414(4) Uani 1 1 d . . . . .
C1 C 0.65227(13) 0.7755(3) 0.45756(7) 0.0200(4) Uani 1 1 d . . . . .
C2 C 0.46180(13) 0.6491(3) 0.59941(7) 0.0199(4) Uani 1 1 d . . . . .
H2 H 0.436886 0.618541 0.630110 0.024 Uiso 1 1 calc R U . . .
C3 C 0.55766(12) 0.7855(2) 0.46202(7) 0.0167(3) Uani 1 1 d . . . . .
C4 C 0.55638(14) 0.6360(3) 0.60042(7) 0.0209(4) Uani 1 1 d . . . . .
H4 H 0.596771 0.595953 0.631663 0.025 Uiso 1 1 calc R U . . .
C5 C 0.40059(13) 0.7076(2) 0.55311(7) 0.0169(3) Uani 1 1 d . . . . .
C6 C 0.69154(13) 0.6731(3) 0.54969(8) 0.0221(4) Uani 1 1 d . . . . .
H6 H 0.737400 0.635383 0.578959 0.027 Uiso 1 1 calc R U . . .
C7 C 0.71853(13) 0.7181(3) 0.50313(8) 0.0225(4) Uani 1 1 d . . . . .
H7 H 0.783247 0.711338 0.500750 0.027 Uiso 1 1 calc R U . . .
C8 C 0.52998(12) 0.7397(3) 0.51072(7) 0.0170(3) Uani 1 1 d . . . . .
C9 C 0.59427(13) 0.6822(3) 0.55490(7) 0.0190(4) Uani 1 1 d . . . . .
C10 C 0.50850(14) 0.8766(3) 0.37590(7) 0.0218(4) Uani 1 1 d . . . . .
H10 H 0.460188 0.911012 0.347475 0.026 Uiso 1 1 calc R U . . .
C11 C 0.67343(14) 0.8218(3) 0.40767(8) 0.0245(4) Uani 1 1 d . . . . .
H11 H 0.736534 0.819063 0.401964 0.029 Uiso 1 1 calc R U . . .
C12 C 0.29872(13) 0.7298(2) 0.54150(7) 0.0173(3) Uani 1 1 d . . . . .
C13 C 0.16918(13) 0.8179(3) 0.47464(7) 0.0209(4) Uani 1 1 d . . . . .
H13 H 0.144027 0.862842 0.440267 0.025 Uiso 1 1 calc R U . . .
C14 C 0.26546(13) 0.7916(2) 0.48889(7) 0.0177(4) Uani 1 1 d . . . . .
C15 C 0.60184(14) 0.8709(3) 0.36746(8) 0.0264(4) Uani 1 1 d . . . . .
H15 H 0.615511 0.901252 0.333697 0.032 Uiso 1 1 calc R U . . .
C16 C 0.23801(13) 0.6926(3) 0.57645(7) 0.0191(4) Uani 1 1 d . . . . .
H16 H 0.262837 0.651560 0.611252 0.023 Uiso 1 1 calc R U . . .
C17 C 0.26258(13) 0.8052(3) 0.34616(7) 0.0199(4) Uani 1 1 d . . . . .
C18 C 0.14123(13) 0.7146(3) 0.56125(7) 0.0200(4) Uani 1 1 d . . . . .
C19 C 0.18289(13) 0.8819(3) 0.30368(7) 0.0264(4) Uani 1 1 d . . . . .
C20 C 0.10890(13) 0.7795(3) 0.50988(7) 0.0224(4) Uani 1 1 d . . . . .
H20 H 0.043356 0.798090 0.498659 0.027 Uiso 1 1 calc R U . . .
C21 C 0.40821(17) 0.4156(3) 0.25987(7) 0.0323(5) Uani 1 1 d . . . . .
H21 H 0.345711 0.415305 0.266605 0.039 Uiso 1 1 calc R U . . .
C22 C 0.19599(15) 0.8147(3) 0.24908(7) 0.0316(5) Uani 1 1 d . . . . .
H22A H 0.200970 0.674658 0.248854 0.047 Uiso 1 1 calc R U . . .
H22B H 0.253463 0.871108 0.240475 0.047 Uiso 1 1 calc R U . . .
H22C H 0.141959 0.855084 0.222887 0.047 Uiso 1 1 calc R U . . .
C23 C -0.02802(14) 0.6843(3) 0.57569(9) 0.0316(5) Uani 1 1 d . . . . .
H23A H -0.042098 0.816772 0.564366 0.047 Uiso 1 1 calc R U . . .
H23B H -0.066469 0.648368 0.601865 0.047 Uiso 1 1 calc R U . . .
H23C H -0.042126 0.598698 0.545194 0.047 Uiso 1 1 calc R U . . .
C24 C 0.07599(14) 0.6673(3) 0.60009(8) 0.0277(4) Uani 1 1 d . . . . .
C25 C 0.45481(17) 0.5859(3) 0.25495(8) 0.0361(5) Uani 1 1 d . . . . .
H25 H 0.424029 0.704263 0.258449 0.043 Uiso 1 1 calc R U . . .
C26 C 0.45470(17) 0.2472(3) 0.25477(7) 0.0310(5) Uani 1 1 d . . . . .
C27 C 0.09349(16) 0.4589(4) 0.61928(10) 0.0434(6) Uani 1 1 d . . . . .
H27A H 0.080090 0.371643 0.589119 0.065 Uiso 1 1 calc R U . . .
H27B H 0.052305 0.428415 0.644511 0.065 Uiso 1 1 calc R U . . .
H27C H 0.159205 0.444401 0.636391 0.065 Uiso 1 1 calc R U . . .
C28 C 0.1764(2) 1.0986(4) 0.30549(10) 0.0617(9) Uani 1 1 d . . . . .
H28A H 0.124613 1.142496 0.278323 0.093 Uiso 1 1 calc R U . . .
H28B H 0.235453 1.154796 0.299073 0.093 Uiso 1 1 calc R U . . .
H28C H 0.164945 1.138583 0.340234 0.093 Uiso 1 1 calc R U . . .
C29 C 0.09656(18) 0.8052(5) 0.64723(9) 0.0502(7) Uani 1 1 d . . . . .
H29A H 0.162813 0.794618 0.663698 0.075 Uiso 1 1 calc R U . . .
H29B H 0.056858 0.771990 0.673016 0.075 Uiso 1 1 calc R U . . .
H29C H 0.083132 0.936936 0.635021 0.075 Uiso 1 1 calc R U . . .
C30 C 0.09327(18) 0.7909(7) 0.31620(10) 0.0833(14) Uani 1 1 d . . . . .
H30A H 0.038908 0.839003 0.291481 0.125 Uiso 1 1 calc R U . . .
H30B H 0.086478 0.824005 0.352272 0.125 Uiso 1 1 calc R U . . .
H30C H 0.096967 0.651378 0.312877 0.125 Uiso 1 1 calc R U . . .

loop_
_atom_site_aniso_label
_atom_site_aniso_U_11
_atom_site_aniso_U_22
_atom_site_aniso_U_33
_atom_site_aniso_U_23
_atom_site_aniso_U_13
_atom_site_aniso_U_12
Ni1 0.01643(13) 0.01494(12) 0.01424(12) -0.00064(8) -0.00224(8) 0.00233(9)
O1 0.0222(7) 0.0226(7) 0.0172(6) 0.0013(5) -0.0020(5) 0.0041(5)
F1 0.0785(11) 0.0278(8) 0.0418(8) 0.0045(6) 0.0114(7) -0.0195(7)
N2 0.0206(8) 0.0136(7) 0.0195(7) -0.0026(6) -0.0002(6) 0.0010(6)
N1 0.0161(7) 0.0133(7) 0.0165(7) -0.0027(6) -0.0019(6) 0.0014(6)
O2 0.0543(11) 0.0307(9) 0.0303(8) -0.0093(7) -0.0169(7) 0.0186(7)
C1 0.0210(9) 0.0131(9) 0.0251(9) -0.0064(7) 0.0022(7) -0.0001(7)
C2 0.0255(10) 0.0145(9) 0.0173(8) -0.0009(7) -0.0029(7) 0.0012(7)
C3 0.0176(9) 0.0109(8) 0.0199(8) -0.0054(6) -0.0011(7) 0.0003(6)
C4 0.0264(10) 0.0149(9) 0.0181(8) -0.0013(7) -0.0050(7) 0.0025(7)
C5 0.0202(9) 0.0118(8) 0.0174(8) -0.0037(6) -0.0002(7) 0.0002(6)
C6 0.0185(9) 0.0172(9) 0.0272(9) -0.0058(7) -0.0055(7) 0.0029(7)
C7 0.0160(9) 0.0174(9) 0.0323(10) -0.0079(7) -0.0005(7) 0.0006(7)
C8 0.0183(9) 0.0109(8) 0.0200(8) -0.0044(7) -0.0011(7) 0.0013(7)
C9 0.0187(9) 0.0130(8) 0.0228(8) -0.0053(7) -0.0031(7) 0.0018(7)
C10 0.0241(10) 0.0192(9) 0.0208(8) -0.0008(7) 0.0007(7) -0.0011(7)
C11 0.0221(10) 0.0211(9) 0.0315(10) -0.0065(8) 0.0082(8) -0.0016(8)
C12 0.0197(9) 0.0125(8) 0.0179(8) -0.0042(6) -0.0013(7) 0.0009(7)
C13 0.0211(9) 0.0216(9) 0.0177(8) -0.0015(7) -0.0029(7) 0.0039(7)
C14 0.0219(9) 0.0113(8) 0.0186(8) -0.0032(6) -0.0002(7) 0.0013(7)
C15 0.0311(11) 0.0238(10) 0.0251(9) -0.0032(8) 0.0077(8) -0.0032(8)
C16 0.0228(9) 0.0159(9) 0.0174(8) -0.0042(7) 0.0000(7) 0.0012(7)
C17 0.0165(9) 0.0250(10) 0.0171(8) 0.0036(7) 0.0001(7) -0.0006(7)
C18 0.0216(9) 0.0173(9) 0.0208(8) -0.0054(7) 0.0030(7) 0.0008(7)
C19 0.0184(9) 0.0461(13) 0.0138(8) 0.0040(8) 0.0001(7) 0.0076(8)
C20 0.0185(9) 0.0217(10) 0.0254(9) -0.0050(7) -0.0003(7) 0.0044(7)
C21 0.0455(13) 0.0349(12) 0.0169(9) 0.0015(8) 0.0065(9) 0.0019(10)
C22 0.0293(11) 0.0476(13) 0.0162(8) 0.0009(9) -0.0004(8) 0.0082(10)
C23 0.0229(10) 0.0388(12) 0.0340(11) -0.0038(9) 0.0071(8) 0.0030(9)
C24 0.0234(10) 0.0364(12) 0.0238(9) -0.0047(8) 0.0058(8) 0.0032(9)
C25 0.0603(15) 0.0216(11) 0.0261(10) -0.0013(8) 0.0072(10) 0.0085(10)
C26 0.0560(14) 0.0200(10) 0.0162(8) 0.0024(8) 0.0045(9) -0.0081(9)
C27 0.0294(12) 0.0548(16) 0.0493(14) 0.0228(12) 0.0158(11) 0.0049(11)
C28 0.088(2) 0.0630(19) 0.0275(12) 0.0045(12) -0.0086(13) 0.0521(17)
C29 0.0359(13) 0.083(2) 0.0335(12) -0.0266(13) 0.0110(10) -0.0022(13)
C30 0.0191(12) 0.203(5) 0.0250(12) 0.0135(18) -0.0035(10) -0.0241(18)

loop_
_atom_type_symbol
_atom_type_description
_atom_type_scat_dispersion_real
_atom_type_scat_dispersion_imag
_atom_type_scat_source
C C 0.0033 0.0016 'International Tables Vol C Tables 4.2.6.8 and 6.1.1.4'
N N 0.0061 0.0033 'International Tables Vol C Tables 4.2.6.8 and 6.1.1.4'
Ni Ni 0.3393 1.1124 'International Tables Vol C Tables 4.2.6.8 and 6.1.1.4'
O O 0.0106 0.0060 'International Tables Vol C Tables 4.2.6.8 and 6.1.1.4'
F F 0.0171 0.0103 'International Tables Vol C Tables 4.2.6.8 and 6.1.1.4'
H H 0.0000 0.0000 'International Tables Vol C Tables 4.2.6.8 and 6.1.1.4'

loop_
_geom_angle_atom_site_label_1
_geom_angle_atom_site_label_2
_geom_angle_atom_site_label_3
_geom_angle
_geom_angle_site_symmetry_1
_geom_angle_site_symmetry_3
_geom_angle_publ_flag
N1 Ni1 O1 175.92(6) . . ?
N1 Ni1 C14 82.38(7) . . ?
O1 Ni1 C14 95.09(7) . . ?
N1 Ni1 N2 82.73(6) . . ?
O1 Ni1 N2 99.79(6) . . ?
C14 Ni1 N2 165.10(7) . . ?
C17 O1 Ni1 121.52(12) . . ?
C10 N2 C3 116.85(16) . . ?
C10 N2 Ni1 133.05(13) . . ?
C3 N2 Ni1 110.08(12) . . ?
C8 N1 C5 120.77(15) . . ?
C8 N1 Ni1 117.81(12) . . ?
C5 N1 Ni1 121.40(12) . . ?
C3 C1 C11 115.92(17) . . ?
C3 C1 C7 117.99(17) . . ?
C11 C1 C7 126.08(18) . . ?
C4 C2 C5 120.69(17) . . ?
C4 C2 H2 119.7 . . ?
C5 C2 H2 119.7 . . ?
N2 C3 C1 125.29(16) . . ?
N2 C3 C8 115.02(16) . . ?
C1 C3 C8 119.68(16) . . ?
C2 C4 C9 120.07(17) . . ?
C2 C4 H4 120.0 . . ?
C9 C4 H4 120.0 . . ?
N1 C5 C2 118.97(16) . . ?
N1 C5 C12 109.53(15) . . ?
C2 C5 C12 131.50(16) . . ?
C7 C6 C9 120.60(17) . . ?
C7 C6 H6 119.7 . . ?
C9 C6 H6 119.7 . . ?
C6 C7 C1 122.11(17) . . ?
C6 C7 H7 118.9 . . ?
C1 C7 H7 118.9 . . ?
N1 C8 C9 123.28(16) . . ?
N1 C8 C3 114.35(15) . . ?
C9 C8 C3 122.35(16) . . ?
C8 C9 C4 116.22(17) . . ?
C8 C9 C6 117.27(17) . . ?
C4 C9 C6 126.51(17) . . ?
N2 C10 C15 122.15(18) . . ?
N2 C10 H10 118.9 . . ?
C15 C10 H10 118.9 . . ?
C15 C11 C1 119.31(18) . . ?
C15 C11 H11 120.3 . . ?
C1 C11 H11 120.3 . . ?
C16 C12 C14 121.92(17) . . ?
C16 C12 C5 125.31(16) . . ?
C14 C12 C5 112.77(16) . . ?
C14 C13 C20 121.08(17) . . ?
C14 C13 H13 119.5 . . ?
C20 C13 H13 119.5 . . ?
C13 C14 C12 116.54(16) . . ?
C13 C14 Ni1 129.55(14) . . ?
C12 C14 Ni1 113.91(13) . . ?
C11 C15 C10 120.47(18) . . ?
C11 C15 H15 119.8 . . ?
C10 C15 H15 119.8 . . ?
C12 C16 C18 121.01(17) . . ?
C12 C16 H16 119.5 . . ?
C18 C16 H16 119.5 . . ?
O2 C17 O1 125.25(17) . . ?
O2 C17 C19 119.88(17) . . ?
O1 C17 C19 114.80(16) . . ?
C16 C18 C20 116.93(17) . . ?
C16 C18 C24 119.83(16) . . ?
C20 C18 C24 123.23(17) . . ?
C28 C19 C22 110.69(18) . . ?
C28 C19 C30 110.4(3) . . ?
C22 C19 C30 108.3(2) . . ?
C28 C19 C17 111.57(19) . . ?
C22 C19 C17 110.48(16) . . ?
C30 C19 C17 105.16(18) . . ?
C13 C20 C18 122.47(18) . . ?
C13 C20 H20 118.8 . . ?
C18 C20 H20 118.8 . . ?
C26 C21 C25 118.2(2) . . ?
C26 C21 H21 120.9 . . ?
C25 C21 H21 120.9 . . ?
C19 C22 H22A 109.5 . . ?
C19 C22 H22B 109.5 . . ?
H22A C22 H22B 109.5 . . ?
C19 C22 H22C 109.5 . . ?
H22A C22 H22C 109.5 . . ?
H22B C22 H22C 109.5 . . ?
C24 C23 H23A 109.5 . . ?
C24 C23 H23B 109.5 . . ?
H23A C23 H23B 109.5 . . ?
C24 C23 H23C 109.5 . . ?
H23A C23 H23C 109.5 . . ?
H23B C23 H23C 109.5 . . ?
C18 C24 C23 112.95(17) . . ?
C18 C24 C29 109.10(18) . . ?
C23 C24 C29 108.41(18) . . ?
C18 C24 C27 109.16(16) . . ?
C23 C24 C27 107.39(18) . . ?
C29 C24 C27 109.8(2) . . ?
C25 C25 C21 120.76(14) 2_655 . ?
C25 C25 H25 119.6 2_655 . ?
C21 C25 H25 119.6 . . ?
F1 C26 C21 120.7(2) . . ?
F1 C26 C26 118.26(12) . 2_655 ?
C21 C26 C26 121.05(13) . 2_655 ?
C24 C27 H27A 109.5 . . ?
C24 C27 H27B 109.5 . . ?
H27A C27 H27B 109.5 . . ?
C24 C27 H27C 109.5 . . ?
H27A C27 H27C 109.5 . . ?
H27B C27 H27C 109.5 . . ?
C19 C28 H28A 109.5 . . ?
C19 C28 H28B 109.5 . . ?
H28A C28 H28B 109.5 . . ?
C19 C28 H28C 109.5 . . ?
H28A C28 H28C 109.5 . . ?
H28B C28 H28C 109.5 . . ?
C24 C29 H29A 109.5 . . ?
C24 C29 H29B 109.5 . . ?
H29A C29 H29B 109.5 . . ?
C24 C29 H29C 109.5 . . ?
H29A C29 H29C 109.5 . . ?
H29B C29 H29C 109.5 . . ?
C19 C30 H30A 109.5 . . ?
C19 C30 H30B 109.5 . . ?
H30A C30 H30B 109.5 . . ?
C19 C30 H30C 109.5 . . ?
H30A C30 H30C 109.5 . . ?
H30B C30 H30C 109.5 . . ?

loop_
_geom_bond_atom_site_label_1
_geom_bond_atom_site_label_2
_geom_bond_distance
_geom_bond_site_symmetry_2
_geom_bond_publ_flag
Ni1 N1 1.8371(14) . ?
Ni1 O1 1.8675(12) . ?
Ni1 C14 1.8983(18) . ?
Ni1 N2 2.0232(16) . ?
O1 C17 1.286(2) . ?
F1 C26 1.358(2) . ?
N2 C10 1.327(2) . ?
N2 C3 1.372(2) . ?
N1 C8 1.345(2) . ?
N1 C5 1.345(2) . ?
O2 C17 1.227(2) . ?
C1 C3 1.395(3) . ?
C1 C11 1.412(3) . ?
C1 C7 1.436(3) . ?
C2 C4 1.367(3) . ?
C2 C5 1.415(2) . ?
C2 H2 0.9500 . ?
C3 C8 1.420(2) . ?
C4 C9 1.417(3) . ?
C4 H4 0.9500 . ?
C5 C12 1.459(2) . ?
C6 C7 1.363(3) . ?
C6 C9 1.438(3) . ?
C6 H6 0.9500 . ?
C7 H7 0.9500 . ?
C8 C9 1.396(2) . ?
C10 C15 1.405(3) . ?
C10 H10 0.9500 . ?
C11 C15 1.373(3) . ?
C11 H11 0.9500 . ?
C12 C16 1.389(3) . ?
C12 C14 1.424(2) . ?
C13 C14 1.388(3) . ?
C13 C20 1.392(3) . ?
C13 H13 0.9500 . ?
C15 H15 0.9500 . ?
C16 C18 1.394(3) . ?
C16 H16 0.9500 . ?
C17 C19 1.539(2) . ?
C18 C20 1.400(3) . ?
C18 C24 1.528(3) . ?
C19 C28 1.516(4) . ?
C19 C22 1.527(3) . ?
C19 C30 1.528(3) . ?
C20 H20 0.9500 . ?
C21 C26 1.372(3) . ?
C21 C25 1.383(3) . ?
C21 H21 0.9500 . ?
C22 H22A 0.9800 . ?
C22 H22B 0.9800 . ?
C22 H22C 0.9800 . ?
C23 C24 1.529(3) . ?
C23 H23A 0.9800 . ?
C23 H23B 0.9800 . ?
C23 H23C 0.9800 . ?
C24 C29 1.538(3) . ?
C24 C27 1.543(3) . ?
C25 C25 1.376(5) 2_655 ?
C25 H25 0.9500 . ?
C26 C26 1.375(5) 2_655 ?
C27 H27A 0.9800 . ?
C27 H27B 0.9800 . ?
C27 H27C 0.9800 . ?
C28 H28A 0.9800 . ?
C28 H28B 0.9800 . ?
C28 H28C 0.9800 . ?
C29 H29A 0.9800 . ?
C29 H29B 0.9800 . ?
C29 H29C 0.9800 . ?
C30 H30A 0.9800 . ?
C30 H30B 0.9800 . ?
C30 H30C 0.9800 . ?
